data_9011902
loop_
_publ_author_name
'Baturin, S. V.'
'Malinovskii, Y. A.'
'Belov, N. V.'

_publ_section_title
;
 The crystal structure of nastrophite Na(Sr,Ba)[PO4]*9H2O
;
_journal_name_full 'Soviet Physics Doklady'
_journal_page_first 1023
_journal_page_last 1026
_journal_volume 26
_journal_year 1981
_chemical_formula_sum 'Ba0.03 Ca0.03 H18 Na O13.001 P Sr0.94'
_chemical_name_mineral Nastrophite
_space_group_IT_number 198
_symmetry_space_group_name_Hall 'P 2ac 2ab 3'
_symmetry_space_group_name_H-M 'P 21 3'
_cell_angle_alpha 90
_cell_angle_beta 90
_cell_angle_gamma 90
_cell_formula_units_Z 4
_cell_length_a 10.559
_cell_length_b 10.559
_cell_length_c 10.559
_cell_volume 1177.249
_database_code_amcsd 0015610
_exptl_crystal_density_diffrn 2.075
_cod_original_formula_sum 'Na (Sr.94 Ba.03 Ca.03) P O13.001 H18'
_cod_database_code 9011902

loop_
_space_group_symop_operation_xyz
x,y,z
1/2-z,-x,1/2+y
-z,1/2+x,1/2-y
1/2+z,1/2-x,-y
z,x,y
1/2+y,1/2-z,-x
1/2-y,-z,1/2+x
-y,1/2+z,1/2-x
y,z,x
-x,1/2+y,1/2-z
1/2+x,1/2-y,-z
1/2-x,-y,1/2+z

loop_
_atom_site_aniso_label
_atom_site_aniso_U_11
_atom_site_aniso_U_22
_atom_site_aniso_U_33
_atom_site_aniso_U_12
_atom_site_aniso_U_13
_atom_site_aniso_U_23
Na 0.03050 0.03050 0.03050 -0.00452 -0.00452 -0.00452
Sr 0.01864 0.01864 0.01864 0.00000 0.00000 0.00000
Ba 0.01864 0.01864 0.01864 0.00000 0.00000 0.00000
Ca 0.01864 0.01864 0.01864 0.00000 0.00000 0.00000
P 0.01807 0.01807 0.01807 -0.00395 -0.00395 -0.00395
Ow1 0.04010 0.03276 0.02881 -0.00226 -0.00452 -0.00508
Ow2 0.02429 0.04293 0.03445 -0.00621 -0.00226 0.00621
Ow3 0.03502 0.03107 0.03050 0.00734 0.00847 0.00791

loop_
_atom_site_label
_atom_site_fract_x
_atom_site_fract_y
_atom_site_fract_z
_atom_site_occupancy
_atom_site_U_iso_or_equiv
_atom_site_type_symbol
_atom_site_attached_hydrogens
Na 0.67650 0.67650 0.67650 1.00000 0.03166 Na 0
Sr 0.05330 0.05330 0.05330 0.94000 0.01900 Sr 0
Ba 0.05330 0.05330 0.05330 0.03000 0.01900 Ba 0
Ca 0.05330 0.05330 0.05330 0.03000 0.01900 Ca 0
P 0.42430 0.42430 0.42430 1.00000 0.01773 P 0
O4 0.34020 0.34020 0.34020 0.44000 0.04179 O 0
O5 0.55440 0.44720 0.35950 0.44000 0.03040 O 0
O6 0.55730 0.37800 0.47680 0.27000 0.03040 O 0
O7 0.51890 0.31420 0.39820 0.25000 0.03040 O 0
O8 0.38500 0.41000 0.56000 0.04000 ? O 0
O9 0.31000 0.39000 0.34000 0.18700 ? O 0
Ow1 0.39910 0.08350 0.34640 1.00000 0.03420 O 0
Ow2 0.28920 0.13320 0.04660 1.00000 0.03166 O 0
Ow3 0.59940 0.29100 0.14990 1.00000 0.03293 O 0
H1 0.39000 0.18000 0.38000 1.00000 ? H 0
H2 0.43000 0.09000 0.28000 1.00000 ? H 0
H3 0.34000 0.09000 0.08000 1.00000 ? H 0
H4 0.33000 0.23000 0.06000 1.00000 ? H 0
H5 0.57000 0.21000 0.14000 1.00000 ? H 0
H6 0.54000 0.33000 0.22000 1.00000 ? H 0

loop_
_cod_changelog_entry_id
_cod_changelog_entry_author
_cod_changelog_entry_date
_cod_changelog_entry_text
1
;cod-tools version 3.8.0
Id: cif_guess_AMCSD_atom_types 9581 2023-05-17 12:35:41Z saulius
;
2023-05-18T08:44:17+03:00
;Derived atom types and hydrogen counts
from atom names that follow the AMCSD naming convention
(Wat == water, O-H == hydroxyl).
;

loop_
_cod_related_entry_id
_cod_related_entry_database
_cod_related_entry_code
1 AMCSD 0015610
